data_7705340
loop_
_publ_author_name
'Petrovskii, Stanislav K.'
'Paderina, Aleksandra V.'
'Sizova, Anastasia A.'
'Baranov, Andrey Yu'
'Artem'ev, Alexander A.'
'Sizov, Vladimir V.'
'Grachova, Elena V.'

_publ_section_title
;
 Luminescence behaviour of Au(I)-Cu(I) heterobimetallic coordination
 polymers based on alkynyl-tris(2-pyridyl)phosphine Au(I) complexes.
;
_journal_issue 38
_journal_name_full 'Dalton transactions (Cambridge, England : 2003)'
_journal_page_first 13430
_journal_page_last 13439
_journal_paper_doi 10.1039/d0dt02583f
_journal_volume 49
_journal_year 2020
_chemical_formula_moiety '2(C69 H51 Au3 Cu3 N9 P3), 6(B F4), 6(C H1.50 N0.50)'
_chemical_formula_sum 'C144 H111 Au6 B6 Cu6 F24 N21 P6'
_chemical_formula_weight 4405.34
_space_group_crystal_system trigonal
_space_group_IT_number 154
_space_group_name_Hall 'P 32 2"'
_space_group_name_H-M_alt 'P 32 2 1'
_atom_sites_solution_hydrogens mixed
_audit_block_doi 10.5517/ccdc.csd.cc25k7jj
_audit_creation_date 2020-04-24
_audit_creation_method
;
Olex2 1.2
(compiled 2018.05.29 svn.r3508 for OlexSys, GUI svn.r5506)
;
_audit_update_record
;
2020-06-27 deposited with the CCDC.	2020-09-02 downloaded from the CCDC.
;
_cell_angle_alpha 90
_cell_angle_beta 90
_cell_angle_gamma 120
_cell_formula_units_Z 1
_cell_length_a 15.2140(2)
_cell_length_b 15.2140(2)
_cell_length_c 19.3663(2)
_cell_measurement_reflns_used 23100
_cell_measurement_temperature 100.00(11)
_cell_measurement_theta_max 75.9760
_cell_measurement_theta_min 4.0160
_cell_volume 3882.08(8)
_computing_cell_refinement 'CrysAlisPro 1.171.38.46 (Rigaku OD, 2015)'
_computing_data_collection 'CrysAlisPro 1.171.38.46 (Rigaku OD, 2015)'
_computing_data_reduction 'CrysAlisPro 1.171.38.46 (Rigaku OD, 2015)'
_computing_molecular_graphics 'Olex2 (Dolomanov et al., 2009)'
_computing_publication_material 'Olex2 (Dolomanov et al., 2009)'
_computing_structure_refinement 'ShelXL (Sheldrick, 2015)'
_computing_structure_solution 'SHELXT 2014/5 (Sheldrick, 2014)'
_diffrn_ambient_environment N~2~
_diffrn_ambient_temperature 100.00(11)
_diffrn_detector 'CCD plate'
_diffrn_detector_area_resol_mean 10.3829
_diffrn_detector_type Atlas
_diffrn_measured_fraction_theta_full 0.998
_diffrn_measured_fraction_theta_max 0.999
_diffrn_measurement_details
;
List of Runs (angles in degrees, time in seconds):

  # Type    Start    End  Width  t~exp~   \w     \q     \k     \f   Frames
#--------------------------------------------------------------------------
  1  \w    -67.00  25.00   1.00    1.72    --  -40.38  38.00 -90.00   92
  2  \w     53.00  81.00   1.00    1.72    --   40.38 -99.00  60.00   28
  3  \w     32.00  86.00   1.00    6.88    --  113.00 -95.00  60.00   54
  4  \w     56.00 104.00   1.00    6.88    --  113.00 -95.00 120.00   48
  5  \w     86.00 175.00   1.00    6.88    --  113.00  45.00 150.00   89
  6  \w    102.00 176.00   1.00    6.88    --  113.00 112.00  90.00   74
  7  \w    102.00 127.00   1.00    6.88    --  113.00 112.00  30.00   25
  8  \w     88.00 116.00   1.00    1.72    --   40.38 178.00 -30.00   28
  9  \w     92.00 177.00   1.00    6.88    --  113.00  77.00-120.00   85
 10  \w    101.00 127.00   1.00    6.88    --  113.00 112.00-180.00   26
 11  \w     77.00 142.00   1.00    6.88    --  113.00 -77.00-180.00   65
 12  \w     36.00 115.00   1.00    6.88    --  113.00-112.00-150.00   79
 13  \w     31.00  60.00   1.00    6.88    --  113.00 -95.00-150.00   29
 14  \w   -116.00 -14.00   1.00    1.72    --  -40.38 -38.00  90.00  102
 15  \w    -71.00 -45.00   1.00    1.72    --  -40.38 -38.00-150.00   26
 16  \w   -124.00 -35.00   1.00    1.72    --  -40.38-178.00-120.00   89
 17  \w   -112.00 -82.00   1.00    1.72    --  -40.38 -38.00-150.00   30
 18  \w    -72.00 -35.00   1.00    1.72    --  -40.38-178.00  60.00   37
 19  \w      2.00  75.00   1.00    1.72    --   40.38 -99.00 150.00   73
 20  \w    109.00 166.00   1.00    6.88    --  113.00 112.00-150.00   57
 21  \w     41.00 115.00   1.00    6.88    --  113.00-112.00  30.00   74
 22  \w    115.00 167.00   1.00    6.88    --  113.00 112.00 -30.00   52
 23  \w     89.00 115.00   1.00    6.88    --  113.00-112.00 -60.00   26
 24  \w     45.00  72.00   1.00    6.88    --  113.00-112.00  60.00   27
 25  \w     96.00 122.00   1.00    6.88    --  113.00  61.00  60.00   26
 26  \w     75.00 101.00   1.00    6.88    --  113.00 -95.00 -60.00   26
 27  \w    153.00 178.00   1.00    6.88    --  113.00 112.00 -90.00   25
 28  \w     82.00 177.00   1.00    6.88    --  113.00  30.00 -30.00   95
 29  \w     82.00 109.00   1.00    6.88    --  113.00 -95.00  60.00   27
 30  \w     95.00 135.00   1.00    6.88    --  113.00 -45.00  30.00   40
 31  \w     39.00 101.00   1.00    6.88    --  113.00 -45.00-180.00   62
;
_diffrn_measurement_device 'four-circle diffractometer'
_diffrn_measurement_device_type 'SuperNova, Dual, Cu at zero, Atlas'
_diffrn_measurement_method '\w scans'
_diffrn_orient_matrix_type 'CrysAlisPro convention (1999,Acta A55,543-557)'
_diffrn_orient_matrix_UB_11 0.0559297000
_diffrn_orient_matrix_UB_12 0.1162590000
_diffrn_orient_matrix_UB_13 -0.0075407000
_diffrn_orient_matrix_UB_21 -0.0815093000
_diffrn_orient_matrix_UB_22 0.0042464000
_diffrn_orient_matrix_UB_23 0.0447919000
_diffrn_orient_matrix_UB_31 0.0624226000
_diffrn_orient_matrix_UB_32 0.0105938000
_diffrn_orient_matrix_UB_33 0.0653498000
_diffrn_radiation_monochromator mirror
_diffrn_radiation_probe x-ray
_diffrn_radiation_type CuK\a
_diffrn_radiation_wavelength 1.54184
_diffrn_reflns_av_R_equivalents 0.0391
_diffrn_reflns_av_unetI/netI 0.0198
_diffrn_reflns_Laue_measured_fraction_full 0.998
_diffrn_reflns_Laue_measured_fraction_max 0.999
_diffrn_reflns_limit_h_max 18
_diffrn_reflns_limit_h_min -18
_diffrn_reflns_limit_k_max 18
_diffrn_reflns_limit_k_min -18
_diffrn_reflns_limit_l_max 23
_diffrn_reflns_limit_l_min -22
_diffrn_reflns_number 36133
_diffrn_reflns_point_group_measured_fraction_full 0.999
_diffrn_reflns_point_group_measured_fraction_max 0.999
_diffrn_reflns_theta_full 67.684
_diffrn_reflns_theta_max 72.498
_diffrn_reflns_theta_min 3.354
_diffrn_source 'micro-focus sealed X-ray tube'
_diffrn_source_type 'SuperNova (Cu) X-ray Source'
_exptl_absorpt_coefficient_mu 12.535
_exptl_absorpt_correction_T_max 0.155
_exptl_absorpt_correction_T_min 0.092
_exptl_absorpt_correction_type multi-scan
_exptl_absorpt_process_details
;
CrysAlisPro 1.171.38.46 (Rigaku Oxford Diffraction, 2015)
Empirical absorption correction using spherical harmonics,
 implemented in SCALE3 ABSPACK scaling algorithm.
;
_exptl_crystal_colour 'clear light yellow'
_exptl_crystal_colour_lustre clear
_exptl_crystal_colour_modifier light
_exptl_crystal_colour_primary yellow
_exptl_crystal_density_diffrn 1.901
_exptl_crystal_description block
_exptl_crystal_F_000 2127
_exptl_crystal_recrystallization_method 'acetonitrile-diethyl ether'
_exptl_crystal_size_max 0.365
_exptl_crystal_size_mid 0.306
_exptl_crystal_size_min 0.237
_refine_diff_density_max 2.419
_refine_diff_density_min -1.081
_refine_diff_density_rms 0.170
_refine_ls_abs_structure_details
;
 Flack x determined using 2186 quotients [(I+)-(I-)]/[(I+)+(I-)]
 (Parsons, Flack and Wagner, Acta Cryst. B69 (2013) 249-259).
;
_refine_ls_abs_structure_Flack -0.032(4)
_refine_ls_extinction_method none
_refine_ls_goodness_of_fit_ref 1.135
_refine_ls_hydrogen_treatment mixed
_refine_ls_matrix_type full
_refine_ls_number_parameters 360
_refine_ls_number_reflns 5133
_refine_ls_number_restraints 8
_refine_ls_restrained_S_all 1.154
_refine_ls_R_factor_all 0.0349
_refine_ls_R_factor_gt 0.0340
_refine_ls_shift/su_max 0.001
_refine_ls_shift/su_mean 0.000
_refine_ls_structure_factor_coef Fsqd
_refine_ls_weighting_details 'w=1/[\s^2^(Fo^2^)+(0.0686P)^2^+2.2093P] where P=(Fo^2^+2Fc^2^)/3'
_refine_ls_weighting_scheme calc
_refine_ls_wR_factor_gt 0.0902
_refine_ls_wR_factor_ref 0.0922
_reflns_Friedel_coverage 0.793
_reflns_Friedel_fraction_full 1.000
_reflns_Friedel_fraction_max 0.999
_reflns_number_gt 5008
_reflns_number_total 5133
_reflns_threshold_expression 'I > 2\s(I)'
_cod_data_source_file d0dt02583f3.cif
_cod_data_source_block 3ver0-11226-ps003_1
_cod_depositor_comments 'Adding full bibliography for 7705338--7705340.cif.'
_cod_original_cell_volume 3882.07(11)
_cod_database_code 7705340
_shelx_shelxl_version_number 2014/7
_chemical_oxdiff_formula 'C46 H34 N6 P2 Au2 Cu1 B1 F4'
_shelx_space_group_comment
;
The symmetry employed for this shelxl refinement is uniquely defined
by the following loop, which should always be used as a source of
symmetry information in preference to the above space-group names.
They are only intended as comments.
;
_shelx_estimated_absorpt_t_max 0.155
_shelx_estimated_absorpt_t_min 0.092
_reflns_odcompleteness_completeness 99.97
_reflns_odcompleteness_iscentric 1
_reflns_odcompleteness_theta 72.42
_olex2_refinement_description
;
1. Fixed Uiso
 At 1.2 times of:
  All C(H) groups
2. Restrained distances
 N4-C24
 1.16 with sigma of 0.01
 C24-C25
 1.468 with sigma of 0.01
 C22-C21 \\sim C20-C19 \\sim C18-C23
 with sigma of 0.02
 C23-C20A \\sim C21A-C22A \\sim C23A-C18A
 with sigma of 0.02
3. Uiso/Uaniso restraints and constraints
Uanis(C18) = Uanis(C23)
Uanis(C21) = Uanis(C20)
Uanis(C22) = Uanis(C19A)
Uanis(C18) = Uanis(C19A)
Uanis(C18A) = Uanis(C19A)
Uanis(C22) = Uanis(C21)
4. Others
 Fixed Sof: C17(0.5) C17A(0.5) C18(0.5) C18A(0.5) C19(0.5) H19(0.5) C19A(0.5)
 H19A(0.5) C20(0.5) H20(0.5) C20A(0.5) H20A(0.5) C21(0.5) H21(0.5) C21A(0.5)
 H21A(0.5) C22(0.5) H22(0.5) C22A(0.5) H22A(0.5) C23(0.5) H23(0.5) C23A(0.5)
 H23A(0.5) N4(0.5) C24(0.5) C25(0.5) H25A(0.5) H25B(0.5) H25C(0.5)
 Fixed Uiso: H25A(0.06129)
5.a Free rotating group:
 N4(C24,C25,H25A,H25B,H25C)
5.b Aromatic/amide H refined with riding coordinates:
 C1(H1), C2(H2), C3(H3), C4(H4), C6(H6), C7(H7), C8(H8), C9(H9), C11(H11),
 C12(H12), C13(H13), C14(H14), C19(H19), C19A(H19A), C20(H20), C20A(H20A),
 C21(H21), C21A(H21A), C22(H22), C22A(H22A), C23(H23), C23A(H23A)
;
_olex2_submission_special_instructions 'No special instructions were received'
_oxdiff_exptl_absorpt_empirical_details
;
Empirical correction (ABSPACK) includes:
- Absorption correction using spherical harmonics
- Frame scaling
;
_oxdiff_exptl_absorpt_empirical_full_max 1.599
_oxdiff_exptl_absorpt_empirical_full_min 0.660

loop_
_space_group_symop_operation_xyz
'x, y, z'
'-y, x-y, z+2/3'
'-x+y, -x, z+1/3'
'y, x, -z'
'x-y, -y, -z+1/3'
'-x, -x+y, -z+2/3'

loop_
_atom_site_label
_atom_site_type_symbol
_atom_site_fract_x
_atom_site_fract_y
_atom_site_fract_z
_atom_site_U_iso_or_equiv
_atom_site_adp_type
_atom_site_occupancy
_atom_site_site_symmetry_order
_atom_site_calc_flag
_atom_site_refinement_flags_posn
_atom_site_refinement_flags_adp
_atom_site_refinement_flags_occupancy
_atom_site_disorder_assembly
_atom_site_disorder_group
Au1 Au 0.86824(2) 0.46769(2) 0.67656(2) 0.03092(12) Uani 1 1 d . . . . .
Cu1 Cu 0.83947(9) 0.59252(9) 0.53261(6) 0.0332(3) Uani 1 1 d . . . . .
P1 P 0.66163(15) 0.47681(16) 0.41952(9) 0.0318(4) Uani 1 1 d . . . . .
N1 N 0.6881(5) 0.5034(5) 0.5586(3) 0.0346(13) Uani 1 1 d . . . . .
N2 N 0.8322(6) 0.4800(6) 0.4618(4) 0.0427(16) Uani 1 1 d . . . . .
N3 N 0.8145(6) 0.6690(6) 0.4561(4) 0.0366(14) Uani 1 1 d . . . . .
C1 C 0.6572(7) 0.4878(7) 0.6246(4) 0.0377(17) Uani 1 1 d . . . . .
H1 H 0.7049 0.5205 0.6593 0.045 Uiso 1 1 calc R . . . .
C2 C 0.5545(7) 0.4233(7) 0.6431(4) 0.0401(17) Uani 1 1 d . . . . .
H2 H 0.5349 0.4148 0.6892 0.048 Uiso 1 1 calc R . . . .
C3 C 0.4846(6) 0.3738(7) 0.5925(5) 0.0406(17) Uani 1 1 d . . . . .
H3 H 0.4169 0.3300 0.6037 0.049 Uiso 1 1 calc R . . . .
C4 C 0.5162(6) 0.3897(6) 0.5230(4) 0.0362(16) Uani 1 1 d . . . . .
H4 H 0.4701 0.3571 0.4874 0.043 Uiso 1 1 calc R . . . .
C5 C 0.6182(6) 0.4556(6) 0.5091(4) 0.0331(15) Uani 1 1 d . . . . .
C6 C 0.9043(8) 0.4542(9) 0.4574(6) 0.056(3) Uani 1 1 d . . . . .
H6 H 0.9553 0.4796 0.4907 0.068 Uiso 1 1 calc R . . . .
C7 C 0.9079(8) 0.3920(9) 0.4065(6) 0.055(3) Uani 1 1 d . . . . .
H7 H 0.9612 0.3785 0.4049 0.067 Uiso 1 1 calc R . . . .
C8 C 0.8317(8) 0.3509(9) 0.3586(5) 0.052(2) Uani 1 1 d . . . . .
H8 H 0.8311 0.3075 0.3246 0.062 Uiso 1 1 calc R . . . .
C9 C 0.7549(7) 0.3753(9) 0.3619(5) 0.046(2) Uani 1 1 d . . . . .
H9 H 0.7025 0.3490 0.3297 0.055 Uiso 1 1 calc R . . . .
C10 C 0.7581(7) 0.4393(7) 0.4137(4) 0.0387(17) Uani 1 1 d . . . . .
C11 C 0.8676(6) 0.7688(8) 0.4483(4) 0.0414(17) Uani 1 1 d . . . . .
H11 H 0.9216 0.8055 0.4783 0.050 Uiso 1 1 calc R . . . .
C12 C 0.8481(8) 0.8222(8) 0.3981(5) 0.049(2) Uani 1 1 d . . . . .
H12 H 0.8886 0.8922 0.3938 0.058 Uiso 1 1 calc R . . . .
C13 C 0.7654(8) 0.7667(9) 0.3545(5) 0.050(2) Uani 1 1 d . . . . .
H13 H 0.7478 0.7996 0.3215 0.060 Uiso 1 1 calc R . . . .
C14 C 0.7102(8) 0.6629(8) 0.3610(5) 0.047(2) Uani 1 1 d . . . . .
H14 H 0.6565 0.6247 0.3311 0.056 Uiso 1 1 calc R . . . .
C15 C 0.7351(7) 0.6155(7) 0.4124(4) 0.0358(15) Uani 1 1 d . . . . .
C16 C 0.9215(6) 0.5879(7) 0.6133(4) 0.0402(18) Uani 1 1 d . . . . .
C17 C 0.9630(13) 0.6812(15) 0.5984(9) 0.037(3) Uani 0.5 1 d . . P A -1
C17A C 0.9822(12) 0.6517(13) 0.5707(8) 0.029(3) Uani 0.5 1 d . . P A 1
C18 C 1.0414(17) 0.7915(19) 0.6000(13) 0.065(3) Uani 0.5 1 d D . P A -1
C18A C 1.0752(17) 0.7227(18) 0.5366(14) 0.065(3) Uani 0.5 1 d D . P A 1
C19 C 1.053(2) 0.8390(19) 0.6653(17) 0.080(8) Uani 0.5 1 d D . P A -1
H19 H 1.0101 0.8024 0.7015 0.096 Uiso 0.5 1 calc R . P A -1
C19A C 1.106(3) 0.821(2) 0.5284(19) 0.065(3) Uani 0.5 1 d . . P A 1
H19A H 1.0665 0.8461 0.5477 0.078 Uiso 0.5 1 calc R . P A 1
C20 C 1.1280(17) 0.9398(16) 0.6755(15) 0.065(3) Uani 0.5 1 d D . P A -1
H20 H 1.1342 0.9744 0.7165 0.078 Uiso 0.5 1 calc R . P A -1
C20A C 1.1924(16) 0.8881(19) 0.4928(13) 0.067(7) Uani 0.5 1 d D . P A 1
H20A H 1.2115 0.9562 0.4888 0.080 Uiso 0.5 1 calc R . P A 1
C21 C 1.1954(18) 0.9864(18) 0.6174(12) 0.065(3) Uani 0.5 1 d D . P A -1
H21 H 1.2528 1.0501 0.6227 0.078 Uiso 0.5 1 calc R . P A -1
C21A C 1.2503(15) 0.8506(17) 0.4630(10) 0.059(6) Uani 0.5 1 d D . P A 1
H21A H 1.3079 0.8953 0.4382 0.071 Uiso 0.5 1 calc R . P A 1
C22 C 1.1762(18) 0.9381(18) 0.5539(13) 0.065(3) Uani 0.5 1 d D . P A -1
H22 H 1.2156 0.9755 0.5166 0.078 Uiso 0.5 1 calc R . P A -1
C22A C 1.2255(15) 0.7432(15) 0.4688(10) 0.057(5) Uani 0.5 1 d D . P A 1
H22A H 1.2652 0.7188 0.4497 0.069 Uiso 0.5 1 calc R . P A 1
C23 C 1.103(2) 0.839(2) 0.5422(17) 0.065(3) Uani 0.5 1 d D . P A -1
H23 H 1.0949 0.8059 0.5002 0.078 Uiso 0.5 1 calc R . P A -1
C23A C 1.1372(14) 0.6834(14) 0.5053(11) 0.047(4) Uani 0.5 1 d D . P A 1
H23A H 1.1157 0.6148 0.5104 0.056 Uiso 0.5 1 calc R . P A 1
F004 F 1.2753(7) 1.8603(5) 0.7933(3) 0.072(2) Uani 1 1 d . . . . .
F005 F 1.1965(5) 1.8275(5) 0.8970(4) 0.0624(16) Uani 1 1 d . . . . .
F006 F 1.3116(5) 1.7774(5) 0.8769(4) 0.0629(16) Uani 1 1 d . . . . .
F007 F 1.3629(6) 1.9435(5) 0.8893(3) 0.085(3) Uani 1 1 d . . . . .
B00P B 1.2872(10) 1.8521(8) 0.8629(5) 0.048(3) Uani 1 1 d . . . . .
N4 N 0.978(4) 0.964(2) 0.837(2) 0.129(19) Uani 0.5 1 d D . P B -2
C24 C 0.992(2) 0.9089(17) 0.8173(16) 0.095(17) Uani 0.5 1 d DG . P B -2
C25 C 0.994(2) 0.8141(18) 0.8013(18) 0.090(11) Uani 0.5 1 d DG . P B -2
H25A H 1.0282 0.7741 0.8270 0.061 Uiso 0.5 1 d G . P B -2
H25B H 1.0134 0.8322 0.7472 0.04(5) Uiso 0.5 1 d G . P B -2
H25C H 0.9213 0.7426 0.7989 0.06(7) Uiso 0.5 1 d G . P B -2

loop_
_atom_site_aniso_label
_atom_site_aniso_U_11
_atom_site_aniso_U_22
_atom_site_aniso_U_33
_atom_site_aniso_U_23
_atom_site_aniso_U_13
_atom_site_aniso_U_12
Au1 0.03199(17) 0.03442(18) 0.02201(16) 0.00474(11) 0.00033(10) 0.01335(12)
Cu1 0.0328(6) 0.0437(6) 0.0226(5) 0.0030(4) -0.0031(4) 0.0188(5)
P1 0.0325(9) 0.0409(10) 0.0237(8) -0.0030(7) -0.0063(7) 0.0196(8)
N1 0.035(3) 0.047(4) 0.022(3) 0.000(2) -0.003(3) 0.020(3)
N2 0.038(4) 0.050(4) 0.042(4) -0.002(3) -0.008(3) 0.024(3)
N3 0.039(4) 0.041(4) 0.026(3) 0.003(3) -0.005(3) 0.018(3)
C1 0.040(4) 0.046(4) 0.024(4) 0.002(3) 0.003(3) 0.020(3)
C2 0.043(4) 0.051(4) 0.029(4) 0.001(3) 0.003(3) 0.025(4)
C3 0.031(4) 0.046(5) 0.044(4) 0.002(4) 0.002(3) 0.019(4)
C4 0.036(4) 0.040(4) 0.037(4) -0.006(3) -0.007(3) 0.023(3)
C5 0.034(4) 0.040(4) 0.029(4) 0.001(3) 0.000(3) 0.022(3)
C6 0.044(5) 0.062(6) 0.071(7) -0.005(5) -0.013(5) 0.032(5)
C7 0.041(5) 0.070(7) 0.065(6) -0.003(5) -0.004(4) 0.035(5)
C8 0.045(5) 0.070(6) 0.050(5) -0.002(5) 0.012(4) 0.035(5)
C9 0.044(5) 0.066(6) 0.038(4) -0.005(4) -0.003(4) 0.035(4)
C10 0.039(4) 0.045(4) 0.035(4) 0.005(3) 0.000(3) 0.024(4)
C11 0.040(4) 0.046(5) 0.032(4) 0.002(4) -0.008(3) 0.017(4)
C12 0.051(5) 0.047(5) 0.042(5) 0.005(4) -0.007(4) 0.020(4)
C13 0.053(5) 0.058(5) 0.040(5) 0.012(4) -0.010(4) 0.028(4)
C14 0.049(5) 0.057(5) 0.033(4) 0.009(3) -0.011(3) 0.026(4)
C15 0.038(4) 0.046(4) 0.025(3) 0.003(3) -0.005(3) 0.022(3)
C16 0.033(4) 0.044(4) 0.030(4) 0.012(3) -0.009(3) 0.009(3)
C17 0.030(8) 0.045(9) 0.025(8) -0.007(7) -0.011(6) 0.011(7)
C17A 0.035(8) 0.039(8) 0.013(6) -0.002(6) -0.012(6) 0.019(7)
C18 0.048(4) 0.053(5) 0.081(7) 0.016(4) -0.012(4) 0.015(4)
C18A 0.048(4) 0.053(5) 0.081(7) 0.016(4) -0.012(4) 0.015(4)
C19 0.082(17) 0.074(16) 0.09(2) -0.041(15) -0.047(16) 0.046(14)
C19A 0.048(4) 0.053(5) 0.081(7) 0.016(4) -0.012(4) 0.015(4)
C20 0.048(4) 0.053(5) 0.081(7) 0.016(4) -0.012(4) 0.015(4)
C20A 0.047(11) 0.061(13) 0.071(15) 0.025(11) -0.021(11) 0.011(10)
C21 0.048(4) 0.053(5) 0.081(7) 0.016(4) -0.012(4) 0.015(4)
C21A 0.032(9) 0.078(14) 0.043(10) 0.010(10) -0.002(7) 0.011(10)
C22 0.048(4) 0.053(5) 0.081(7) 0.016(4) -0.012(4) 0.015(4)
C22A 0.041(9) 0.060(12) 0.042(10) -0.008(8) -0.012(8) 0.003(9)
C23 0.048(4) 0.053(5) 0.081(7) 0.016(4) -0.012(4) 0.015(4)
C23A 0.037(8) 0.037(9) 0.055(11) 0.012(8) -0.003(7) 0.009(7)
F004 0.120(6) 0.054(3) 0.027(2) 0.000(2) 0.003(3) 0.033(4)
F005 0.066(4) 0.054(4) 0.055(4) -0.006(3) 0.015(3) 0.021(3)
F006 0.054(3) 0.063(4) 0.061(4) -0.001(3) -0.012(3) 0.021(3)
F007 0.091(5) 0.052(4) 0.047(3) -0.015(3) 0.023(3) -0.012(4)
B00P 0.068(7) 0.033(5) 0.027(4) -0.002(3) 0.009(4) 0.013(4)
N4 0.15(5) 0.15(4) 0.16(3) 0.06(4) 0.07(3) 0.13(4)
C24 0.13(3) 0.056(18) 0.11(4) 0.011(16) 0.06(3) 0.06(2)
C25 0.056(14) 0.077(19) 0.14(3) -0.017(19) -0.019(19) 0.035(14)

loop_
_atom_type_symbol
_atom_type_description
_atom_type_scat_dispersion_real
_atom_type_scat_dispersion_imag
_atom_type_scat_source
C C 0.0181 0.0091 'International Tables Vol C Tables 4.2.6.8 and 6.1.1.4'
H H 0.0000 0.0000 'International Tables Vol C Tables 4.2.6.8 and 6.1.1.4'
Au Au -4.4197 7.2980 'International Tables Vol C Tables 4.2.6.8 and 6.1.1.4'
B B 0.0090 0.0039 'International Tables Vol C Tables 4.2.6.8 and 6.1.1.4'
Cu Cu -1.9646 0.5888 'International Tables Vol C Tables 4.2.6.8 and 6.1.1.4'
F F 0.0727 0.0534 'International Tables Vol C Tables 4.2.6.8 and 6.1.1.4'
N N 0.0311 0.0180 'International Tables Vol C Tables 4.2.6.8 and 6.1.1.4'
P P 0.2955 0.4335 'International Tables Vol C Tables 4.2.6.8 and 6.1.1.4'

loop_
_geom_angle_atom_site_label_1
_geom_angle_atom_site_label_2
_geom_angle_atom_site_label_3
_geom_angle
_geom_angle_site_symmetry_1
_geom_angle_site_symmetry_3
_geom_angle_publ_flag
C16 Au1 P1 176.5(2) . 3_665 ?
N1 Cu1 N2 92.0(3) . . ?
N1 Cu1 C17 128.1(6) . . ?
N3 Cu1 N1 95.0(3) . . ?
N3 Cu1 N2 92.4(3) . . ?
N3 Cu1 C17 115.9(6) . . ?
C16 Cu1 N1 107.1(3) . . ?
C16 Cu1 N2 104.6(4) . . ?
C16 Cu1 N3 151.4(3) . . ?
C16 Cu1 C17 35.6(6) . . ?
C16 Cu1 C17A 36.2(5) . . ?
C17 Cu1 N2 124.7(7) . . ?
C17A Cu1 N1 142.9(5) . . ?
C17A Cu1 N2 101.6(6) . . ?
C17A Cu1 N3 118.4(5) . . ?
C17A Cu1 C17 23.4(6) . . ?
C5 P1 Au1 112.6(3) . 2_654 ?
C5 P1 C15 103.5(4) . . ?
C10 P1 Au1 115.4(3) . 2_654 ?
C10 P1 C5 106.2(4) . . ?
C10 P1 C15 103.4(4) . . ?
C15 P1 Au1 114.5(2) . 2_654 ?
C1 N1 Cu1 121.6(6) . . ?
C1 N1 C5 118.1(7) . . ?
C5 N1 Cu1 120.2(5) . . ?
C6 N2 Cu1 123.4(7) . . ?
C6 N2 C10 116.1(9) . . ?
C10 N2 Cu1 120.2(6) . . ?
C11 N3 Cu1 123.9(6) . . ?
C11 N3 C15 117.7(7) . . ?
C15 N3 Cu1 118.4(6) . . ?
N1 C1 H1 118.9 . . ?
N1 C1 C2 122.2(8) . . ?
C2 C1 H1 118.9 . . ?
C1 C2 H2 120.4 . . ?
C3 C2 C1 119.2(8) . . ?
C3 C2 H2 120.4 . . ?
C2 C3 H3 120.4 . . ?
C2 C3 C4 119.1(8) . . ?
C4 C3 H3 120.4 . . ?
C3 C4 H4 120.9 . . ?
C5 C4 C3 118.1(7) . . ?
C5 C4 H4 120.9 . . ?
N1 C5 P1 117.6(6) . . ?
N1 C5 C4 123.3(7) . . ?
C4 C5 P1 119.1(6) . . ?
N2 C6 H6 117.9 . . ?
N2 C6 C7 124.2(10) . . ?
C7 C6 H6 117.9 . . ?
C6 C7 H7 120.7 . . ?
C8 C7 C6 118.7(9) . . ?
C8 C7 H7 120.7 . . ?
C7 C8 H8 120.6 . . ?
C7 C8 C9 118.7(10) . . ?
C9 C8 H8 120.6 . . ?
C8 C9 H9 120.6 . . ?
C10 C9 C8 118.8(9) . . ?
C10 C9 H9 120.6 . . ?
N2 C10 P1 115.6(7) . . ?
N2 C10 C9 123.4(8) . . ?
C9 C10 P1 121.0(7) . . ?
N3 C11 H11 117.9 . . ?
N3 C11 C12 124.3(8) . . ?
C12 C11 H11 117.9 . . ?
C11 C12 H12 121.3 . . ?
C11 C12 C13 117.5(9) . . ?
C13 C12 H12 121.3 . . ?
C12 C13 H13 120.4 . . ?
C14 C13 C12 119.2(8) . . ?
C14 C13 H13 120.4 . . ?
C13 C14 H14 120.2 . . ?
C13 C14 C15 119.5(8) . . ?
C15 C14 H14 120.2 . . ?
N3 C15 P1 119.3(6) . . ?
N3 C15 C14 121.8(8) . . ?
C14 C15 P1 118.9(7) . . ?
Au1 C16 Cu1 121.9(4) . . ?
C17 C16 Au1 155.6(11) . . ?
C17 C16 Cu1 75.8(8) . . ?
C17A C16 Au1 155.7(11) . . ?
C17A C16 Cu1 72.1(7) . . ?
C17A C16 C17 38.9(10) . . ?
C16 C17 Cu1 68.6(8) . . ?
C16 C17 C18 157.6(16) . . ?
C16 C17 C18A 112.0(17) . . ?
C17A C17 Cu1 73.0(15) . . ?
C17A C17 C16 70.1(19) . . ?
C17A C17 C18 108(2) . . ?
C17A C17 C18A 44.4(17) . . ?
C18 C17 Cu1 133.3(14) . . ?
C18 C17 C18A 64.1(15) . . ?
C18A C17 Cu1 101.3(11) . . ?
C16 C17A Cu1 71.7(8) . . ?
C16 C17A C18 114.4(15) . . ?
C16 C17A C18A 161.2(15) . . ?
C17 C17A Cu1 83.6(16) . . ?
C17 C17A C16 71.0(18) . . ?
C17 C17A C18 47.2(17) . . ?
C17 C17A C18A 111(2) . . ?
C18 C17A Cu1 113.7(11) . . ?
C18A C17A Cu1 126.7(13) . . ?
C18A C17A C18 64.4(14) . . ?
C17 C18 C17A 24.3(10) . . ?
C17 C18 C18A 69.0(16) . . ?
C17 C18 C19A 109(2) . . ?
C18A C18 C17A 44.7(11) . . ?
C19 C18 C17 115(2) . . ?
C19 C18 C17A 133.7(19) . . ?
C19 C18 C18A 152(2) . . ?
C19 C18 C19A 135(2) . . ?
C19A C18 C17A 86.5(18) . . ?
C19A C18 C18A 44.8(16) . . ?
C23 C18 C17 121(3) . . ?
C23 C18 C17A 99(2) . . ?
C23 C18 C18A 57.0(18) . . ?
C23 C18 C19 125(3) . . ?
C23 C18 C19A 12(2) . . ?
C17A C18A C17 24.1(9) . . ?
C17A C18A C18 70.9(15) . . ?
C17A C18A C23 114.5(19) . . ?
C17A C18A C23A 118.1(19) . . ?
C18 C18A C17 46.8(11) . . ?
C19A C18A C17 101(2) . . ?
C19A C18A C17A 124(3) . . ?
C19A C18A C18 59(2) . . ?
C19A C18A C23 12(2) . . ?
C19A C18A C23A 118(3) . . ?
C23 C18A C17 91.2(15) . . ?
C23 C18A C18 47.5(11) . . ?
C23A C18A C17 140.1(18) . . ?
C23A C18A C18 156.7(19) . . ?
C23A C18A C23 127.3(19) . . ?
C18 C19 H19 119.6 . . ?
C20 C19 C18 121(3) . . ?
C20 C19 H19 119.6 . . ?
C18 C19A H19A 49.5 . . ?
C18 C19A C22 91(2) . . ?
C18A C19A C18 76(2) . . ?
C18A C19A H19A 118.2 . . ?
C18A C19A C20A 124(3) . . ?
C18A C19A C22 149(3) . . ?
C20A C19A C18 148(3) . . ?
C20A C19A H19A 118.2 . . ?
C20A C19A C22 58.9(19) . . ?
C22 C19A H19A 68.9 . . ?
C19 C20 H20 122.6 . . ?
C19 C20 C21 115(3) . . ?
C21 C20 H20 122.6 . . ?
C19A C20A H20A 120.9 . . ?
C19A C20A C21A 118(3) . . ?
C19A C20A C22 69(2) . . ?
C19A C20A C23 15(2) . . ?
C21A C20A H20A 120.9 . . ?
C21A C20A C22 147(2) . . ?
C21A C20A C23 131(2) . . ?
C22 C20A H20A 62.4 . . ?
C22 C20A C23 54.4(19) . . ?
C23 C20A H20A 107.9 . . ?
C20 C21 H21 119.3 . . ?
C22 C21 C20 121(2) . . ?
C22 C21 H21 119.3 . . ?
C20A C21A H21A 118.2 . . ?
C20A C21A C22A 123.7(19) . . ?
C22A C21A H21A 118.2 . . ?
C19A C22 H22 107.6 . . ?
C20A C22 C19A 52.3(18) . . ?
C20A C22 H22 58.3 . . ?
C21 C22 C19A 134(2) . . ?
C21 C22 C20A 158(2) . . ?
C21 C22 H22 117.7 . . ?
C23 C22 C19A 12(2) . . ?
C23 C22 C20A 63.8(16) . . ?
C23 C22 C21 125(2) . . ?
C23 C22 H22 117.7 . . ?
C21A C22A H22A 123.5 . . ?
C23A C22A C21A 113(2) . . ?
C23A C22A H22A 123.5 . . ?
C18 C23 C18A 76(2) . . ?
C18 C23 C20A 163(3) . . ?
C18 C23 H23 123.3 . . ?
C18A C23 H23 57.2 . . ?
C20A C23 C18A 100(2) . . ?
C20A C23 H23 63.8 . . ?
C22 C23 C18 113(3) . . ?
C22 C23 C18A 148(3) . . ?
C22 C23 C20A 61.8(19) . . ?
C22 C23 H23 123.3 . . ?
C18A C23A H23A 118.3 . . ?
C22A C23A C18A 123.4(18) . . ?
C22A C23A H23A 118.3 . . ?
F004 B00P F005 109.4(11) . . ?
F004 B00P F006 111.6(8) . . ?
F004 B00P F007 110.7(8) . . ?
F006 B00P F005 108.6(8) . . ?
F007 B00P F005 107.9(8) . . ?
F007 B00P F006 108.6(11) . . ?
N4 C24 C25 166.3 . . ?
C24 C25 H25A 133.2 . . ?
C24 C25 H25B 95.2 . . ?
C24 C25 H25C 118.2 . . ?
H25A C25 H25B 115.6 . . ?
H25A C25 H25C 89.6 . . ?
H25B C25 H25C 102.9 . . ?

loop_
_geom_bond_atom_site_label_1
_geom_bond_atom_site_label_2
_geom_bond_distance
_geom_bond_site_symmetry_2
_geom_bond_publ_flag
Au1 P1 2.2622(18) 3_665 ?
Au1 C16 2.005(8) . ?
Cu1 N1 2.066(7) . ?
Cu1 N2 2.153(8) . ?
Cu1 N3 2.033(7) . ?
Cu1 C16 2.023(8) . ?
Cu1 C17 2.107(16) . ?
Cu1 C17A 2.028(14) . ?
P1 Au1 2.2623(18) 2_654 ?
P1 C5 1.827(8) . ?
P1 C10 1.825(9) . ?
P1 C15 1.834(9) . ?
N1 C1 1.342(10) . ?
N1 C5 1.343(10) . ?
N2 C6 1.340(13) . ?
N2 C10 1.351(12) . ?
N3 C11 1.325(12) . ?
N3 C15 1.361(11) . ?
C1 H1 0.9300 . ?
C1 C2 1.414(12) . ?
C2 H2 0.9300 . ?
C2 C3 1.363(13) . ?
C3 H3 0.9300 . ?
C3 C4 1.409(13) . ?
C4 H4 0.9300 . ?
C4 C5 1.390(12) . ?
C6 H6 0.9300 . ?
C6 C7 1.387(17) . ?
C7 H7 0.9300 . ?
C7 C8 1.368(16) . ?
C8 H8 0.9300 . ?
C8 C9 1.393(13) . ?
C9 H9 0.9300 . ?
C9 C10 1.382(13) . ?
C11 H11 0.9300 . ?
C11 C12 1.391(13) . ?
C12 H12 0.9300 . ?
C12 C13 1.395(14) . ?
C13 H13 0.9300 . ?
C13 C14 1.374(15) . ?
C14 H14 0.9300 . ?
C14 C15 1.389(11) . ?
C16 C17 1.27(2) . ?
C16 C17A 1.258(19) . ?
C17 C17A 0.84(2) . ?
C17 C18 1.50(3) . ?
C17 C18A 1.92(3) . ?
C17A C18 1.94(3) . ?
C17A C18A 1.44(3) . ?
C18 C18A 1.85(4) . ?
C18 C19 1.42(4) . ?
C18 C19A 1.63(5) . ?
C18 C23 1.40(3) . ?
C18A C19A 1.34(4) . ?
C18A C23 1.60(4) . ?
C18A C23A 1.48(3) . ?
C19 H19 0.9300 . ?
C19 C20 1.39(3) . ?
C19A H19A 0.9300 . ?
C19A C20A 1.38(4) . ?
C19A C22 1.63(4) . ?
C20 H20 0.9300 . ?
C20 C21 1.45(4) . ?
C20A H20A 0.9300 . ?
C20A C21A 1.39(4) . ?
C20A C22 1.49(4) . ?
C20A C23 1.52(3) . ?
C21 H21 0.9300 . ?
C21 C22 1.39(3) . ?
C21A H21A 0.9300 . ?
C21A C22A 1.49(3) . ?
C22 H22 0.9300 . ?
C22 C23 1.38(4) . ?
C22A H22A 0.9300 . ?
C22A C23A 1.38(3) . ?
C23 H23 0.9300 . ?
C23A H23A 0.9300 . ?
F004 B00P 1.372(12) . ?
F005 B00P 1.402(14) . ?
F006 B00P 1.390(15) . ?
F007 B00P 1.385(13) . ?
N4 C24 1.0318 . ?
C24 C25 1.4868 . ?
C25 H25A 1.1010 . ?
C25 H25B 1.0856 . ?
C25 H25C 1.0969 . ?

loop_
_geom_torsion_atom_site_label_1
_geom_torsion_atom_site_label_2
_geom_torsion_atom_site_label_3
_geom_torsion_atom_site_label_4
_geom_torsion
_geom_torsion_site_symmetry_1
_geom_torsion_site_symmetry_2
_geom_torsion_site_symmetry_3
_geom_torsion_site_symmetry_4
_geom_torsion_publ_flag
Au1 P1 C5 N1 -175.4(5) 2_654 . . . ?
Au1 P1 C5 C4 6.1(7) 2_654 . . . ?
Au1 P1 C10 N2 -176.2(6) 2_654 . . . ?
Au1 P1 C10 C9 5.3(9) 2_654 . . . ?
Au1 P1 C15 N3 179.7(6) 2_654 . . . ?
Au1 P1 C15 C14 -2.3(8) 2_654 . . . ?
Au1 C16 C17 Cu1 -140(2) . . . . ?
Au1 C16 C17 C17A 141(2) . . . . ?
Au1 C16 C17 C18 51(7) . . . . ?
Au1 C16 C17 C18A 127(2) . . . . ?
Au1 C16 C17A Cu1 129(2) . . . . ?
Au1 C16 C17A C17 -141(2) . . . . ?
Au1 C16 C17A C18 -122(2) . . . . ?
Au1 C16 C17A C18A -40(8) . . . . ?
Cu1 N1 C1 C2 -177.1(7) . . . . ?
Cu1 N1 C5 P1 -2.4(9) . . . . ?
Cu1 N1 C5 C4 176.0(6) . . . . ?
Cu1 N2 C6 C7 -171.2(9) . . . . ?
Cu1 N2 C10 P1 -5.8(9) . . . . ?
Cu1 N2 C10 C9 172.6(7) . . . . ?
Cu1 N3 C11 C12 -176.9(8) . . . . ?
Cu1 N3 C15 P1 -5.2(9) . . . . ?
Cu1 N3 C15 C14 176.9(7) . . . . ?
Cu1 C16 C17 C17A -79.0(13) . . . . ?
Cu1 C16 C17 C18 -169(6) . . . . ?
Cu1 C16 C17 C18A -93.9(12) . . . . ?
Cu1 C16 C17A C17 89.4(14) . . . . ?
Cu1 C16 C17A C18 108.3(12) . . . . ?
Cu1 C16 C17A C18A -170(6) . . . . ?
Cu1 C17 C17A C16 -72.8(6) . . . . ?
Cu1 C17 C17A C18 130.9(15) . . . . ?
Cu1 C17 C17A C18A 127.1(15) . . . . ?
Cu1 C17 C18 C17A -84(2) . . . . ?
Cu1 C17 C18 C18A -81(2) . . . . ?
Cu1 C17 C18 C19 130(2) . . . . ?
Cu1 C17 C18 C19A -60(3) . . . . ?
Cu1 C17 C18 C23 -56(4) . . . . ?
Cu1 C17A C18A C17 98(2) . . . . ?
Cu1 C17A C18A C18 101.4(17) . . . . ?
Cu1 C17A C18A C19A 74(3) . . . . ?
Cu1 C17A C18A C23 82(3) . . . . ?
Cu1 C17A C18A C23A -102(2) . . . . ?
N1 C1 C2 C3 1.2(14) . . . . ?
N2 C6 C7 C8 -2.3(19) . . . . ?
N3 C11 C12 C13 1.7(16) . . . . ?
C1 N1 C5 P1 -179.6(6) . . . . ?
C1 N1 C5 C4 -1.2(13) . . . . ?
C1 C2 C3 C4 -1.3(14) . . . . ?
C2 C3 C4 C5 0.2(13) . . . . ?
C3 C4 C5 P1 179.4(7) . . . . ?
C3 C4 C5 N1 1.1(13) . . . . ?
C5 P1 C10 N2 -50.6(8) . . . . ?
C5 P1 C10 C9 130.9(8) . . . . ?
C5 P1 C15 N3 56.8(8) . . . . ?
C5 P1 C15 C14 -125.3(8) . . . . ?
C5 N1 C1 C2 0.1(13) . . . . ?
C6 N2 C10 P1 -179.0(8) . . . . ?
C6 N2 C10 C9 -0.6(14) . . . . ?
C6 C7 C8 C9 1.7(18) . . . . ?
C7 C8 C9 C10 -0.6(16) . . . . ?
C8 C9 C10 P1 178.4(8) . . . . ?
C8 C9 C10 N2 0.1(15) . . . . ?
C10 P1 C5 N1 57.3(7) . . . . ?
C10 P1 C5 C4 -121.1(7) . . . . ?
C10 P1 C15 N3 -53.9(8) . . . . ?
C10 P1 C15 C14 124.1(8) . . . . ?
C10 N2 C6 C7 1.7(16) . . . . ?
C11 N3 C15 P1 178.2(6) . . . . ?
C11 N3 C15 C14 0.3(13) . . . . ?
C11 C12 C13 C14 -2.7(16) . . . . ?
C12 C13 C14 C15 2.5(16) . . . . ?
C13 C14 C15 P1 -179.3(8) . . . . ?
C13 C14 C15 N3 -1.3(15) . . . . ?
C15 P1 C5 N1 -51.2(7) . . . . ?
C15 P1 C5 C4 130.3(7) . . . . ?
C15 P1 C10 N2 58.0(7) . . . . ?
C15 P1 C10 C9 -120.5(8) . . . . ?
C15 N3 C11 C12 -0.5(14) . . . . ?
C16 C17 C17A Cu1 72.8(6) . . . . ?
C16 C17 C17A C18 -156.3(17) . . . . ?
C16 C17 C17A C18A -160.1(16) . . . . ?
C16 C17 C18 C17A 82(6) . . . . ?
C16 C17 C18 C18A 85(6) . . . . ?
C16 C17 C18 C19 -64(6) . . . . ?
C16 C17 C18 C19A 106(6) . . . . ?
C16 C17 C18 C23 110(6) . . . . ?
C16 C17A C18A C17 -94(6) . . . . ?
C16 C17A C18A C18 -91(6) . . . . ?
C16 C17A C18A C19A -118(6) . . . . ?
C16 C17A C18A C23 -110(6) . . . . ?
C16 C17A C18A C23A 66(7) . . . . ?
C17 C16 C17A Cu1 -89.4(14) . . . . ?
C17 C16 C17A C18 18.9(14) . . . . ?
C17 C16 C17A C18A 101(6) . . . . ?
C17 C17A C18A C18 3.1(19) . . . . ?
C17 C17A C18A C19A -24(4) . . . . ?
C17 C17A C18A C23 -16(3) . . . . ?
C17 C17A C18A C23A 160(2) . . . . ?
C17 C18 C18A C17A -1.8(11) . . . . ?
C17 C18 C18A C19A 152(3) . . . . ?
C17 C18 C18A C23 154(2) . . . . ?
C17 C18 C18A C23A -119(5) . . . . ?
C17 C18 C19 C20 176(2) . . . . ?
C17 C18 C19A C18A -28(2) . . . . ?
C17 C18 C19A C20A -161(5) . . . . ?
C17 C18 C19A C22 -179.2(19) . . . . ?
C17 C18 C23 C18A -28(3) . . . . ?
C17 C18 C23 C20A -106(10) . . . . ?
C17 C18 C23 C22 -175(2) . . . . ?
C17 C18A C19A C18 20.6(18) . . . . ?
C17 C18A C19A C20A 173(3) . . . . ?
C17 C18A C19A C22 89(6) . . . . ?
C17 C18A C23 C18 18.5(18) . . . . ?
C17 C18A C23 C20A -178(2) . . . . ?
C17 C18A C23 C22 129(4) . . . . ?
C17 C18A C23A C22A -170(2) . . . . ?
C17A C16 C17 Cu1 79.0(13) . . . . ?
C17A C16 C17 C18 -90(6) . . . . ?
C17A C16 C17 C18A -14.9(13) . . . . ?
C17A C17 C18 C18A 3.0(19) . . . . ?
C17A C17 C18 C19 -147(2) . . . . ?
C17A C17 C18 C19A 24(3) . . . . ?
C17A C17 C18 C23 28(3) . . . . ?
C17A C18 C18A C17 1.8(11) . . . . ?
C17A C18 C18A C19A 154(3) . . . . ?
C17A C18 C18A C23 156(2) . . . . ?
C17A C18 C18A C23A -117(5) . . . . ?
C17A C18 C19 C20 157(2) . . . . ?
C17A C18 C19A C18A -18.3(18) . . . . ?
C17A C18 C19A C20A -152(6) . . . . ?
C17A C18 C19A C22 -169.7(19) . . . . ?
C17A C18 C23 C18A -16.9(17) . . . . ?
C17A C18 C23 C20A -95(11) . . . . ?
C17A C18 C23 C22 -164(3) . . . . ?
C17A C18A C19A C18 30(3) . . . . ?
C17A C18A C19A C20A -177(3) . . . . ?
C17A C18A C19A C22 99(6) . . . . ?
C17A C18A C23 C18 25(3) . . . . ?
C17A C18A C23 C20A -172(2) . . . . ?
C17A C18A C23 C22 136(4) . . . . ?
C17A C18A C23A C22A 177.2(19) . . . . ?
C18 C17 C17A Cu1 -130.9(15) . . . . ?
C18 C17 C17A C16 156.3(17) . . . . ?
C18 C17 C17A C18A -4(2) . . . . ?
C18 C17A C18A C17 -3.1(19) . . . . ?
C18 C17A C18A C19A -27(3) . . . . ?
C18 C17A C18A C23 -19(2) . . . . ?
C18 C17A C18A C23A 156(2) . . . . ?
C18 C18A C19A C20A 153(4) . . . . ?
C18 C18A C19A C22 69(6) . . . . ?
C18 C18A C23 C20A 163(3) . . . . ?
C18 C18A C23 C22 111(5) . . . . ?
C18 C18A C23A C22A -75(5) . . . . ?
C18 C19 C20 C21 -5(4) . . . . ?
C18 C19A C20A C21A 123(6) . . . . ?
C18 C19A C20A C22 -21(6) . . . . ?
C18 C19A C20A C23 -28(8) . . . . ?
C18 C19A C22 C20A 169(3) . . . . ?
C18 C19A C22 C21 17(4) . . . . ?
C18 C19A C22 C23 -21(13) . . . . ?
C18A C17 C17A Cu1 -127.1(15) . . . . ?
C18A C17 C17A C16 160.1(16) . . . . ?
C18A C17 C17A C18 4(2) . . . . ?
C18A C17 C18 C17A -3.0(19) . . . . ?
C18A C17 C18 C19 -149(2) . . . . ?
C18A C17 C18 C19A 20.6(19) . . . . ?
C18A C17 C18 C23 25(2) . . . . ?
C18A C18 C19 C20 85(5) . . . . ?
C18A C18 C19A C20A -134(7) . . . . ?
C18A C18 C19A C22 -151(3) . . . . ?
C18A C18 C23 C20A -78(11) . . . . ?
C18A C18 C23 C22 -147(4) . . . . ?
C18A C19A C20A C21A 1(5) . . . . ?
C18A C19A C20A C22 -143(4) . . . . ?
C18A C19A C20A C23 -150(14) . . . . ?
C18A C19A C22 C20A 104(7) . . . . ?
C18A C19A C22 C21 -48(8) . . . . ?
C18A C19A C22 C23 -86(14) . . . . ?
C19 C18 C18A C17 103(4) . . . . ?
C19 C18 C18A C17A 101(4) . . . . ?
C19 C18 C18A C19A -105(5) . . . . ?
C19 C18 C18A C23 -103(5) . . . . ?
C19 C18 C18A C23A -16(8) . . . . ?
C19 C18 C19A C18A 139(3) . . . . ?
C19 C18 C19A C20A 6(8) . . . . ?
C19 C18 C19A C22 -12(4) . . . . ?
C19 C18 C23 C18A 146(3) . . . . ?
C19 C18 C23 C20A 68(12) . . . . ?
C19 C18 C23 C22 -1(5) . . . . ?
C19 C20 C21 C22 9(3) . . . . ?
C19A C18 C18A C17 -152(3) . . . . ?
C19A C18 C18A C17A -154(3) . . . . ?
C19A C18 C18A C23 2(4) . . . . ?
C19A C18 C18A C23A 89(5) . . . . ?
C19A C18 C19 C20 9(5) . . . . ?
C19A C18 C23 C18A -8(12) . . . . ?
C19A C18 C23 C20A -86(16) . . . . ?
C19A C18 C23 C22 -155(15) . . . . ?
C19A C18A C23 C18 170(15) . . . . ?
C19A C18A C23 C20A -27(13) . . . . ?
C19A C18A C23 C22 -79(13) . . . . ?
C19A C18A C23A C22A 1(4) . . . . ?
C19A C20A C21A C22A -1(4) . . . . ?
C19A C20A C22 C21 116(6) . . . . ?
C19A C20A C22 C23 -2(3) . . . . ?
C19A C20A C23 C18 95(16) . . . . ?
C19A C20A C23 C18A 20(10) . . . . ?
C19A C20A C23 C22 172(13) . . . . ?
C19A C22 C23 C18 153(16) . . . . ?
C19A C22 C23 C18A 54(12) . . . . ?
C19A C22 C23 C20A -9(13) . . . . ?
C20 C21 C22 C19A -19(4) . . . . ?
C20 C21 C22 C20A -117(6) . . . . ?
C20 C21 C22 C23 -10(4) . . . . ?
C20A C19A C22 C21 -152(3) . . . . ?
C20A C19A C22 C23 170(15) . . . . ?
C20A C21A C22A C23A 2(3) . . . . ?
C20A C22 C23 C18 162(3) . . . . ?
C20A C22 C23 C18A 62(4) . . . . ?
C21 C22 C23 C18 6(5) . . . . ?
C21 C22 C23 C18A -94(5) . . . . ?
C21 C22 C23 C20A -157(3) . . . . ?
C21A C20A C22 C19A -110(4) . . . . ?
C21A C20A C22 C21 7(9) . . . . ?
C21A C20A C22 C23 -112(4) . . . . ?
C21A C20A C23 C18 61(12) . . . . ?
C21A C20A C23 C18A -13(4) . . . . ?
C21A C20A C23 C22 138(3) . . . . ?
C21A C22A C23A C18A -1(3) . . . . ?
C22 C19A C20A C21A 144(2) . . . . ?
C22 C19A C20A C23 -7(11) . . . . ?
C22 C20A C21A C22A 93(4) . . . . ?
C22 C20A C23 C18 -77(11) . . . . ?
C22 C20A C23 C18A -151(3) . . . . ?
C23 C18 C18A C17 -154(2) . . . . ?
C23 C18 C18A C17A -156(2) . . . . ?
C23 C18 C18A C19A -2(4) . . . . ?
C23 C18 C18A C23A 87(5) . . . . ?
C23 C18 C19 C20 1(4) . . . . ?
C23 C18 C19A C18A 171(14) . . . . ?
C23 C18 C19A C20A 37(10) . . . . ?
C23 C18 C19A C22 19(12) . . . . ?
C23 C18A C19A C18 -9(13) . . . . ?
C23 C18A C19A C20A 144(16) . . . . ?
C23 C18A C19A C22 60(13) . . . . ?
C23 C18A C23A C22A -8(4) . . . . ?
C23 C20A C21A C22A 8(4) . . . . ?
C23 C20A C22 C19A 2(3) . . . . ?
C23 C20A C22 C21 119(6) . . . . ?
C23A C18A C19A C18 -153(2) . . . . ?
C23A C18A C19A C20A -1(5) . . . . ?
C23A C18A C19A C22 -85(7) . . . . ?
C23A C18A C23 C18 -150(3) . . . . ?
C23A C18A C23 C20A 13(4) . . . . ?
C23A C18A C23 C22 -39(6) . . . . ?
